data_7150079
loop_
_publ_author_name
'Fifer, Nathan L.'
'White, Jonathan M.'

_publ_section_title
;
 Determining the sigma-donor ability of the cyclopropane C-C bond.
;
_journal_issue 9
_journal_name_full 'Organic &amp; biomolecular chemistry'
_journal_page_first 1776
_journal_page_last 1780
_journal_paper_doi 10.1039/b503124a
_journal_volume 3
_journal_year 2005
_chemical_formula_sum 'C11 H10 N2 O6'
_chemical_formula_weight 266.21
_chemical_name_systematic
;
?
;
_space_group_IT_number 33
_symmetry_cell_setting orthorhombic
_symmetry_space_group_name_Hall 'P 2c -2n'
_symmetry_space_group_name_H-M 'P n a 21'
_atom_sites_solution_hydrogens geom
_atom_sites_solution_primary direct
_atom_sites_solution_secondary difmap
_audit_creation_method SHELXL-97
_cell_angle_alpha 90.00
_cell_angle_beta 90.00
_cell_angle_gamma 90.00
_cell_formula_units_Z 4
_cell_length_a 10.1620(8)
_cell_length_b 21.4665(17)
_cell_length_c 5.4350(4)
_cell_measurement_reflns_used 3397
_cell_measurement_temperature 130(2)
_cell_measurement_theta_max 27.37
_cell_measurement_theta_min 2.22
_cell_volume 1185.60(16)
_computing_cell_refinement 'Bruker SMART'
_computing_data_collection 'Bruker SMART'
_computing_data_reduction 'Bruker SAINT'
_computing_molecular_graphics 'Bruker SHELXTL'
_computing_publication_material 'Bruker SHELXTL'
_computing_structure_refinement 'Bruker SHELXTL'
_computing_structure_solution 'Bruker SHELXTL'
_diffrn_ambient_temperature 293(2)
_diffrn_measured_fraction_theta_full 0.997
_diffrn_measured_fraction_theta_max 0.997
_diffrn_measurement_device_type 'CCD area detector'
_diffrn_measurement_method 'phi and omega scans'
_diffrn_radiation_monochromator graphite
_diffrn_radiation_source 'sealed tube'
_diffrn_radiation_type MoK\a
_diffrn_radiation_wavelength 0.71073
_diffrn_reflns_av_R_equivalents 0.0356
_diffrn_reflns_av_sigmaI/netI 0.0348
_diffrn_reflns_limit_h_max 13
_diffrn_reflns_limit_h_min -11
_diffrn_reflns_limit_k_max 21
_diffrn_reflns_limit_k_min -27
_diffrn_reflns_limit_l_max 7
_diffrn_reflns_limit_l_min -6
_diffrn_reflns_number 7145
_diffrn_reflns_theta_full 27.51
_diffrn_reflns_theta_max 27.51
_diffrn_reflns_theta_min 1.90
_exptl_absorpt_coefficient_mu 0.124
_exptl_absorpt_correction_T_max 1.0
_exptl_absorpt_correction_T_min 0.9
_exptl_absorpt_correction_type multi-scan
_exptl_absorpt_process_details 'Bruker SAINT'
_exptl_crystal_colour colourless
_exptl_crystal_density_diffrn 1.491
_exptl_crystal_density_method 'not measured'
_exptl_crystal_description slab
_exptl_crystal_F_000 552
_exptl_crystal_size_max 0.34
_exptl_crystal_size_mid 0.30
_exptl_crystal_size_min 0.12
_refine_diff_density_max 0.252
_refine_diff_density_min -0.210
_refine_diff_density_rms 0.043
_refine_ls_abs_structure_details 'Flack H D (1983), Acta Cryst. A39, 876-881'
_refine_ls_abs_structure_Flack 1.3(9)
_refine_ls_extinction_coef 0.0001(13)
_refine_ls_extinction_expression Fc^*^=kFc[1+0.001xFc^2^\l^3^/sin(2\q)]^-1/4^
_refine_ls_extinction_method SHELXL
_refine_ls_goodness_of_fit_ref 1.055
_refine_ls_hydrogen_treatment mixed
_refine_ls_matrix_type full
_refine_ls_number_parameters 173
_refine_ls_number_reflns 2625
_refine_ls_number_restraints 1
_refine_ls_restrained_S_all 1.055
_refine_ls_R_factor_all 0.0390
_refine_ls_R_factor_gt 0.0375
_refine_ls_shift/su_max 0.000
_refine_ls_shift/su_mean 0.000
_refine_ls_structure_factor_coef Fsqd
_refine_ls_weighting_details 'calc w=1/[\s^2^(Fo^2^)+(0.0548P)^2^+0.0122P] where P=(Fo^2^+2Fc^2^)/3'
_refine_ls_weighting_scheme calc
_refine_ls_wR_factor_gt 0.0915
_refine_ls_wR_factor_ref 0.0924
_reflns_number_gt 2532
_reflns_number_total 2625
_reflns_threshold_expression >2sigma(I)
_cod_data_source_file b503124a.txt
_cod_data_source_block jmwnf18
_cod_depositor_comments
;
The following automatic conversions were performed:
'_symmetry_cell_setting' value 'Orthorhombic' changed to 'orthorhombic'
according to '/home/saulius/struct/CIF-dictionaries/cif_core.dic'
dictionary named 'cif_core.dic' version 2.4.1 from
2010-06-29.

'_exptl_absorpt_correction_type' value 'multiscan' changed to
'multi-scan' according to
'/home/saulius/struct/CIF-dictionaries/cif_core.dic' dictionary named
'cif_core.dic' version 2.4.1 from 2010-06-29.

Automatic conversion script
Id: cif_fix_enum 1527 2010-12-29 10:47:43Z saulius 
;
_cod_original_sg_symbol_H-M 'Pna2(1) '
_cod_database_code 7150079

loop_
_symmetry_equiv_pos_as_xyz
'x, y, z'
'-x, -y, z+1/2'
'x+1/2, -y+1/2, z'
'-x+1/2, y+1/2, z+1/2'

loop_
_atom_site_label
_atom_site_type_symbol
_atom_site_fract_x
_atom_site_fract_y
_atom_site_fract_z
_atom_site_U_iso_or_equiv
_atom_site_adp_type
_atom_site_occupancy
_atom_site_symmetry_multiplicity
_atom_site_calc_flag
_atom_site_refinement_flags
_atom_site_disorder_assembly
_atom_site_disorder_group
C1 C 0.93715(19) 0.28100(7) 0.1436(4) 0.0294(4) Uani 1 1 d . . .
H1A H 1.0291 0.2888 0.1071 0.035 Uiso 1 1 calc R . .
H1B H 0.8917 0.2725 -0.0097 0.035 Uiso 1 1 calc R . .
C2 C 0.92473(17) 0.22664(7) 0.3128(4) 0.0293(4) Uani 1 1 d . . .
H2 H 0.8352 0.2118 0.3456 0.035 Uiso 1 1 calc R . .
C3 C 1.03008(19) 0.17760(8) 0.2958(4) 0.0322(4) Uani 1 1 d . . .
H3A H 1.0038 0.1344 0.3151 0.039 Uiso 1 1 calc R . .
H3B H 1.1016 0.1845 0.1809 0.039 Uiso 1 1 calc R . .
C4 C 1.0222(2) 0.21890(8) 0.5162(4) 0.0351(4) Uani 1 1 d . . .
H4A H 1.0893 0.2507 0.5350 0.042 Uiso 1 1 calc R . .
H4B H 0.9915 0.2007 0.6691 0.042 Uiso 1 1 calc R . .
C5 C 0.89516(15) 0.38903(7) 0.1450(3) 0.0204(3) Uani 1 1 d . . .
C6 C 0.83562(15) 0.44289(7) 0.2806(3) 0.0192(3) Uani 1 1 d . . .
C7 C 0.85422(15) 0.50208(7) 0.1826(3) 0.0190(3) Uani 1 1 d . . .
H7 H 0.9052 0.5078 0.0423 0.023 Uiso 1 1 calc R . .
C8 C 0.79524(15) 0.55244(7) 0.2983(3) 0.0198(3) Uani 1 1 d . . .
C9 C 0.71908(15) 0.54647(7) 0.5065(3) 0.0187(3) Uani 1 1 d . . .
H9 H 0.6808 0.5808 0.5824 0.022 Uiso 1 1 calc R . .
C10 C 0.70241(15) 0.48659(7) 0.5970(3) 0.0185(3) Uani 1 1 d . . .
C11 C 0.75905(15) 0.43452(7) 0.4907(3) 0.0191(3) Uani 1 1 d . . .
H11 H 0.7464 0.3951 0.5575 0.023 Uiso 1 1 calc R . .
N1 N 0.80808(14) 0.61478(6) 0.1858(3) 0.0233(3) Uani 1 1 d . . .
N2 N 0.61706(13) 0.47803(6) 0.8132(2) 0.0203(3) Uani 1 1 d . . .
O1 O 0.87913(12) 0.33552(5) 0.2636(2) 0.0250(3) Uani 1 1 d . . .
O2 O 0.94919(12) 0.39482(5) -0.0520(2) 0.0287(3) Uani 1 1 d . . .
O3 O 0.85677(13) 0.61790(5) -0.0199(2) 0.0306(3) Uani 1 1 d . . .
O4 O 0.76687(13) 0.65935(5) 0.3022(2) 0.0324(3) Uani 1 1 d . . .
O5 O 0.58968(12) 0.42486(5) 0.8757(3) 0.0300(3) Uani 1 1 d . . .
O6 O 0.57882(12) 0.52496(5) 0.9209(2) 0.0252(3) Uani 1 1 d . . .

loop_
_atom_site_aniso_label
_atom_site_aniso_U_11
_atom_site_aniso_U_22
_atom_site_aniso_U_33
_atom_site_aniso_U_23
_atom_site_aniso_U_13
_atom_site_aniso_U_12
C1 0.0335(10) 0.0203(9) 0.0344(11) -0.0053(8) 0.0079(8) 0.0048(6)
C2 0.0259(9) 0.0195(8) 0.0425(11) -0.0055(8) 0.0051(8) -0.0003(6)
C3 0.0320(9) 0.0216(8) 0.0431(12) -0.0071(9) -0.0024(9) 0.0032(7)
C4 0.0462(12) 0.0230(9) 0.0362(10) -0.0054(8) 0.0001(9) -0.0017(8)
C5 0.0158(7) 0.0222(8) 0.0233(8) -0.0015(7) 0.0011(7) -0.0005(6)
C6 0.0161(7) 0.0195(8) 0.0220(8) -0.0008(6) -0.0032(7) -0.0009(6)
C7 0.0158(7) 0.0226(8) 0.0186(7) 0.0021(7) -0.0002(6) -0.0018(6)
C8 0.0172(7) 0.0190(8) 0.0232(8) 0.0038(7) -0.0047(7) -0.0020(5)
C9 0.0159(7) 0.0196(8) 0.0206(7) -0.0018(7) -0.0023(6) 0.0008(5)
C10 0.0159(8) 0.0229(8) 0.0166(7) 0.0007(7) -0.0020(6) -0.0015(6)
C11 0.0183(7) 0.0187(7) 0.0204(7) 0.0018(6) -0.0018(7) -0.0017(6)
N1 0.0213(7) 0.0206(7) 0.0278(8) 0.0062(6) -0.0037(6) -0.0019(5)
N2 0.0185(7) 0.0253(7) 0.0170(7) 0.0020(6) -0.0009(6) -0.0001(5)
O1 0.0280(6) 0.0188(6) 0.0281(6) -0.0005(5) 0.0064(5) 0.0026(4)
O2 0.0308(6) 0.0274(6) 0.0278(7) -0.0002(5) 0.0072(6) 0.0018(5)
O3 0.0364(7) 0.0285(6) 0.0270(6) 0.0088(6) 0.0028(6) -0.0040(5)
O4 0.0370(7) 0.0192(6) 0.0408(8) 0.0035(6) 0.0050(6) 0.0056(5)
O5 0.0348(7) 0.0253(6) 0.0300(7) 0.0067(5) 0.0094(6) -0.0015(5)
O6 0.0231(6) 0.0289(6) 0.0236(6) -0.0040(5) 0.0026(5) 0.0019(4)

loop_
_atom_type_symbol
_atom_type_description
_atom_type_scat_dispersion_real
_atom_type_scat_dispersion_imag
_atom_type_scat_source
C C 0.0033 0.0016 'International Tables Vol C Tables 4.2.6.8 and 6.1.1.4'
H H 0.0000 0.0000 'International Tables Vol C Tables 4.2.6.8 and 6.1.1.4'
N N 0.0061 0.0033 'International Tables Vol C Tables 4.2.6.8 and 6.1.1.4'
O O 0.0106 0.0060 'International Tables Vol C Tables 4.2.6.8 and 6.1.1.4'

loop_
_geom_angle_atom_site_label_1
_geom_angle_atom_site_label_2
_geom_angle_atom_site_label_3
_geom_angle
_geom_angle_site_symmetry_1
_geom_angle_site_symmetry_3
_geom_angle_publ_flag
O1 C1 C2 108.46(15) . . ?
O1 C1 H1A 110.0 . . ?
C2 C1 H1A 110.0 . . ?
O1 C1 H1B 110.0 . . ?
C2 C1 H1B 110.0 . . ?
H1A C1 H1B 108.4 . . ?
C1 C2 C4 119.16(15) . . ?
C1 C2 C3 116.72(16) . . ?
C4 C2 C3 59.71(12) . . ?
C1 C2 H2 116.4 . . ?
C4 C2 H2 116.4 . . ?
C3 C2 H2 116.4 . . ?
C4 C3 C2 59.80(13) . . ?
C4 C3 H3A 117.8 . . ?
C2 C3 H3A 117.8 . . ?
C4 C3 H3B 117.8 . . ?
C2 C3 H3B 117.8 . . ?
H3A C3 H3B 114.9 . . ?
C3 C4 C2 60.49(13) . . ?
C3 C4 H4A 117.7 . . ?
C2 C4 H4A 117.7 . . ?
C3 C4 H4B 117.7 . . ?
C2 C4 H4B 117.7 . . ?
H4A C4 H4B 114.8 . . ?
O2 C5 O1 125.08(15) . . ?
O2 C5 C6 122.63(15) . . ?
O1 C5 C6 112.28(14) . . ?
C7 C6 C11 120.49(15) . . ?
C7 C6 C5 117.50(15) . . ?
C11 C6 C5 121.94(14) . . ?
C8 C7 C6 118.69(15) . . ?
C8 C7 H7 120.7 . . ?
C6 C7 H7 120.7 . . ?
C9 C8 C7 122.88(14) . . ?
C9 C8 N1 118.29(14) . . ?
C7 C8 N1 118.73(15) . . ?
C8 C9 C10 116.52(14) . . ?
C8 C9 H9 121.7 . . ?
C10 C9 H9 121.7 . . ?
C11 C10 C9 123.34(15) . . ?
C11 C10 N2 118.53(14) . . ?
C9 C10 N2 118.10(13) . . ?
C10 C11 C6 118.07(15) . . ?
C10 C11 H11 121.0 . . ?
C6 C11 H11 121.0 . . ?
O4 N1 O3 124.66(14) . . ?
O4 N1 C8 117.74(14) . . ?
O3 N1 C8 117.58(14) . . ?
O5 N2 O6 124.13(14) . . ?
O5 N2 C10 118.20(13) . . ?
O6 N2 C10 117.67(12) . . ?
C5 O1 C1 115.21(13) . . ?

loop_
_geom_bond_atom_site_label_1
_geom_bond_atom_site_label_2
_geom_bond_distance
_geom_bond_site_symmetry_2
_geom_bond_publ_flag
C1 O1 1.4640(19) . ?
C1 C2 1.491(2) . ?
C1 H1A 0.9700 . ?
C1 H1B 0.9700 . ?
C2 C4 1.494(3) . ?
C2 C3 1.504(2) . ?
C2 H2 0.9800 . ?
C3 C4 1.492(3) . ?
C3 H3A 0.9700 . ?
C3 H3B 0.9700 . ?
C4 H4A 0.9700 . ?
C4 H4B 0.9700 . ?
C5 O2 1.209(2) . ?
C5 O1 1.3274(19) . ?
C5 C6 1.499(2) . ?
C6 C7 1.390(2) . ?
C6 C11 1.393(2) . ?
C7 C8 1.387(2) . ?
C7 H7 0.9300 . ?
C8 C9 1.377(2) . ?
C8 N1 1.477(2) . ?
C9 C10 1.387(2) . ?
C9 H9 0.9300 . ?
C10 C11 1.384(2) . ?
C10 N2 1.472(2) . ?
C11 H11 0.9300 . ?
N1 O4 1.2210(18) . ?
N1 O3 1.2245(19) . ?
N2 O5 1.2228(17) . ?
N2 O6 1.2282(17) . ?

loop_
_geom_torsion_atom_site_label_1
_geom_torsion_atom_site_label_2
_geom_torsion_atom_site_label_3
_geom_torsion_atom_site_label_4
_geom_torsion
_geom_torsion_site_symmetry_1
_geom_torsion_site_symmetry_2
_geom_torsion_site_symmetry_3
_geom_torsion_site_symmetry_4
_geom_torsion_publ_flag
O1 C1 C2 C4 -81.1(2) . . . . ?
O1 C1 C2 C3 -149.64(16) . . . . ?
C1 C2 C3 C4 109.74(18) . . . . ?
C1 C2 C4 C3 -105.68(19) . . . . ?
O2 C5 C6 C7 -5.6(2) . . . . ?
O1 C5 C6 C7 175.61(14) . . . . ?
O2 C5 C6 C11 171.49(16) . . . . ?
O1 C5 C6 C11 -7.4(2) . . . . ?
C11 C6 C7 C8 0.1(2) . . . . ?
C5 C6 C7 C8 177.15(14) . . . . ?
C6 C7 C8 C9 0.1(2) . . . . ?
C6 C7 C8 N1 -176.26(13) . . . . ?
C7 C8 C9 C10 -0.5(2) . . . . ?
N1 C8 C9 C10 175.87(14) . . . . ?
C8 C9 C10 C11 0.8(2) . . . . ?
C8 C9 C10 N2 -177.46(13) . . . . ?
C9 C10 C11 C6 -0.6(2) . . . . ?
N2 C10 C11 C6 177.60(13) . . . . ?
C7 C6 C11 C10 0.2(2) . . . . ?
C5 C6 C11 C10 -176.77(14) . . . . ?
C9 C8 N1 O4 10.5(2) . . . . ?
C7 C8 N1 O4 -172.91(15) . . . . ?
C9 C8 N1 O3 -167.91(14) . . . . ?
C7 C8 N1 O3 8.6(2) . . . . ?
C11 C10 N2 O5 -6.8(2) . . . . ?
C9 C10 N2 O5 171.50(14) . . . . ?
C11 C10 N2 O6 172.50(15) . . . . ?
C9 C10 N2 O6 -9.2(2) . . . . ?
O2 C5 O1 C1 2.3(2) . . . . ?
C6 C5 O1 C1 -178.91(14) . . . . ?
C2 C1 O1 C5 173.33(14) . . . . ?

loop_
_cod_related_entry_id
_cod_related_entry_database
_cod_related_entry_code
1 ChemSpider 231644
